data_2205151
loop_
_publ_author_name
'Jian-Rong Su'
'Jian-Ming Gu'
'Duan-Jun Xu'

_publ_section_title Bis(1<i>H</i>-benzimidazole-\k<i>N</i>^3^)bis(4-hydroxybenzoato-\k^2^<i>O,O</i>')copper(II)
_journal_issue 2
_journal_name_full 'Acta Crystallographica Section E'
_journal_page_first m244
_journal_page_last m246
_journal_paper_doi 10.1107/S1600536804034221
_journal_volume 61
_journal_year 2005
_chemical_formula_iupac '[Cu (C7 H6 N2)2 (C7 H5 O3)2]'
_chemical_formula_moiety 'C28 H22 Cu N4 O6'
_chemical_formula_sum 'C28 H22 Cu N4 O6'
_chemical_formula_weight 574.05
_chemical_name_systematic
;
 ?
;
_space_group_IT_number 14
_symmetry_cell_setting monoclinic
_symmetry_space_group_name_Hall '-P 2yn'
_symmetry_space_group_name_H-M 'P 1 21/n 1'
_atom_sites_solution_hydrogens geom
_atom_sites_solution_primary direct
_atom_sites_solution_secondary difmap
_audit_creation_method SHELXL-97
_cell_angle_alpha 90.00
_cell_angle_beta 115.035(9)
_cell_angle_gamma 90.00
_cell_formula_units_Z 2
_cell_length_a 11.2017(10)
_cell_length_b 9.7789(6)
_cell_length_c 13.2237(14)
_cell_measurement_reflns_used 8947
_cell_measurement_temperature 295(2)
_cell_measurement_theta_max 24.0
_cell_measurement_theta_min 2.8
_cell_volume 1312.4(2)
_computing_cell_refinement PROCESS-AUTO
_computing_data_collection 'PROCESS-AUTO (Rigaku, 1998)'
_computing_data_reduction 'CrystalStructure (Rigaku/MSC & Rigaku Corporation, 2002)'
_computing_molecular_graphics 'Ortep-3 for Windows (Farrugia, 1997)'
_computing_publication_material 'WinGX (Farrugia, 1999)'
_computing_structure_refinement 'SHELXL97 (Sheldrick, 1997)'
_computing_structure_solution 'SIR92 (Altomare <i>et al.</i>, 1993)'
_diffrn_ambient_temperature 295(2)
_diffrn_detector_area_resol_mean 10.0
_diffrn_measured_fraction_theta_full 1.00
_diffrn_measured_fraction_theta_max 1.00
_diffrn_measurement_device_type 'Rigaku R-AXIS RAPID'
_diffrn_measurement_method \w
_diffrn_radiation_monochromator graphite
_diffrn_radiation_source 'fine-focus sealed tube'
_diffrn_radiation_type MoK\a
_diffrn_radiation_wavelength 0.71069
_diffrn_reflns_av_R_equivalents 0.0404
_diffrn_reflns_av_sigmaI/netI 0.0252
_diffrn_reflns_limit_h_max 13
_diffrn_reflns_limit_h_min -13
_diffrn_reflns_limit_k_max 11
_diffrn_reflns_limit_k_min -11
_diffrn_reflns_limit_l_max 15
_diffrn_reflns_limit_l_min -15
_diffrn_reflns_number 9589
_diffrn_reflns_theta_full 25.2
_diffrn_reflns_theta_max 25.2
_diffrn_reflns_theta_min 2.0
_diffrn_standards_number 0
_exptl_absorpt_coefficient_mu 0.882
_exptl_absorpt_correction_T_max 0.917
_exptl_absorpt_correction_T_min 0.739
_exptl_absorpt_correction_type multi-scan
_exptl_absorpt_process_details '(ABSCOR; Higashi, 1995)'
_exptl_crystal_colour blue
_exptl_crystal_density_diffrn 1.453
_exptl_crystal_density_method 'not measured'
_exptl_crystal_description platelet
_exptl_crystal_F_000 590
_exptl_crystal_size_max 0.41
_exptl_crystal_size_mid 0.30
_exptl_crystal_size_min 0.10
_refine_diff_density_max 0.45
_refine_diff_density_min -0.31
_refine_ls_extinction_method none
_refine_ls_goodness_of_fit_ref 1.059
_refine_ls_hydrogen_treatment constr
_refine_ls_matrix_type full
_refine_ls_number_parameters 175
_refine_ls_number_reflns 2370
_refine_ls_number_restraints 1
_refine_ls_restrained_S_all 1.059
_refine_ls_R_factor_all 0.045
_refine_ls_R_factor_gt 0.038
_refine_ls_shift/su_max '< 0.001'
_refine_ls_shift/su_mean '< 0.001'
_refine_ls_structure_factor_coef Fsqd
_refine_ls_weighting_details 'calc w=1/[\s^2^(Fo^2^)+(0.0539P)^2^+0.9527P] where P=(Fo^2^+2Fc^2^)/3'
_refine_ls_weighting_scheme calc
_refine_ls_wR_factor_gt 0.102
_refine_ls_wR_factor_ref 0.106
_reflns_number_gt 2063
_reflns_number_total 2370
_reflns_threshold_expression I>2\s(I)
_cod_data_source_file sj6045.cif
_cod_data_source_block I
_cod_original_sg_symbol_H-M 'P 21/n'
_cod_database_code 2205151
_cod_database_fobs_code 2205151

loop_
_symmetry_equiv_pos_as_xyz
'x, y, z'
'-x+1/2, y+1/2, -z+1/2'
'-x, -y, -z'
'x-1/2, -y-1/2, z-1/2'

loop_
_atom_site_label
_atom_site_fract_x
_atom_site_fract_y
_atom_site_fract_z
_atom_site_U_iso_or_equiv
_atom_site_adp_type
_atom_site_calc_flag
_atom_site_refinement_flags
_atom_site_occupancy
_atom_site_disorder_assembly
_atom_site_disorder_group
_atom_site_type_symbol
Cu 0.5000 0.5000 0.5000 0.03541(16) Uani d S 1 . . Cu
O1 0.33562(17) 0.57895(18) 0.49290(15) 0.0423(4) Uani d . 1 . . O
O2 0.46117(18) 0.5731(2) 0.67418(16) 0.0513(5) Uani d . 1 . . O
N11 0.2910(2) 0.1521(2) 0.49467(19) 0.0455(5) Uani d . 1 . . N
H11 0.2164 0.1107 0.4706 0.055 Uiso calc R 1 . . H
N13 0.4360(2) 0.3158(2) 0.51774(17) 0.0391(5) Uani d . 1 . . N
C1 0.3558(2) 0.6043(2) 0.5932(2) 0.0397(6) Uani d . 1 . . C
O3A -0.0347(4) 0.8996(4) 0.6574(3) 0.0436(9) Uiso d P 0.50 A 1 O
C2A 0.2542(9) 0.6695(9) 0.6159(8) 0.038(3) Uiso d P 0.50 A 1 C
C3A 0.1291(6) 0.6879(7) 0.5287(5) 0.0437(13) Uiso d P 0.50 A 1 C
H3A 0.1093 0.6476 0.4598 0.052 Uiso calc PR 0.50 A 1 H
C4A 0.0335(6) 0.7660(7) 0.5437(5) 0.0478(13) Uiso d P 0.50 A 1 C
H4A -0.0483 0.7812 0.4848 0.057 Uiso calc PR 0.50 A 1 H
C5A 0.0637(6) 0.8209(7) 0.6497(5) 0.0407(15) Uiso d P 0.50 A 1 C
O3B -0.0261(4) 0.9511(4) 0.6360(3) 0.0390(8) Uiso d P 0.50 A 2 O
C2B 0.2456(9) 0.6888(9) 0.6047(8) 0.037(3) Uiso d P 0.50 A 2 C
C3B 0.1401(5) 0.7399(6) 0.5129(5) 0.0411(13) Uiso d P 0.50 A 2 C
H3B 0.1300 0.7167 0.4415 0.049 Uiso calc PR 0.50 A 2 H
C4B 0.0503(6) 0.8244(6) 0.5260(5) 0.0433(12) Uiso d P 0.50 A 2 C
H4B -0.0213 0.8564 0.4633 0.052 Uiso calc PR 0.50 A 2 H
C5B 0.0641(5) 0.8625(6) 0.6301(5) 0.0346(13) Uiso d P 0.50 A 2 C
C6 0.1767(3) 0.8068(3) 0.7292(2) 0.0518(7) Uani d . 1 . . C
H6 0.1974 0.8506 0.7970 0.062 Uiso calc R 1 A 1 H
C7 0.2688(3) 0.7259(3) 0.7143(2) 0.0504(7) Uani d . 1 A . C
H7 0.3472 0.7085 0.7766 0.061 Uiso calc R 1 B 1 H
C12 0.3122(3) 0.2785(3) 0.4679(2) 0.0426(6) Uani d . 1 . . C
H12 0.2458 0.3344 0.4188 0.051 Uiso calc R 1 . . H
C14 0.6353(3) 0.1818(3) 0.6511(2) 0.0476(6) Uani d . 1 . . C
H14 0.6980 0.2491 0.6612 0.057 Uiso calc R 1 . . H
C15 0.6700(3) 0.0567(3) 0.7035(2) 0.0568(7) Uani d . 1 . . C
H15 0.7582 0.0393 0.7493 0.068 Uiso calc R 1 . . H
C16 0.5773(4) -0.0437(3) 0.6897(3) 0.0659(9) Uani d . 1 . . C
H16 0.6047 -0.1263 0.7273 0.079 Uiso calc R 1 . . H
C17 0.4463(4) -0.0247(3) 0.6223(3) 0.0587(8) Uani d . 1 . . C
H17 0.3841 -0.0921 0.6133 0.070 Uiso calc R 1 . . H
C18 0.4112(3) 0.1001(3) 0.5683(2) 0.0415(6) Uani d . 1 . . C
C19 0.5024(2) 0.2033(2) 0.5823(2) 0.0374(5) Uani d . 1 . . C
H3 0.0020 0.9671 0.7075 0.050 Uiso d . 1 . . H

loop_
_atom_site_aniso_label
_atom_site_aniso_U_11
_atom_site_aniso_U_22
_atom_site_aniso_U_33
_atom_site_aniso_U_12
_atom_site_aniso_U_13
_atom_site_aniso_U_23
Cu 0.0354(2) 0.0312(2) 0.0440(3) 0.00237(16) 0.02107(19) 0.00328(17)
O1 0.0426(9) 0.0423(10) 0.0478(11) 0.0059(8) 0.0247(8) 0.0016(8)
O2 0.0431(10) 0.0576(12) 0.0527(11) 0.0071(9) 0.0199(9) 0.0129(9)
N11 0.0389(12) 0.0443(12) 0.0546(13) -0.0085(10) 0.0210(10) -0.0037(10)
N13 0.0384(11) 0.0350(10) 0.0443(12) 0.0007(9) 0.0178(9) 0.0026(9)
C1 0.0380(13) 0.0342(12) 0.0519(15) -0.0027(10) 0.0238(12) 0.0068(11)
C6 0.0536(16) 0.0646(18) 0.0408(15) 0.0037(14) 0.0236(13) -0.0069(13)
C7 0.0506(16) 0.0593(17) 0.0424(14) 0.0089(13) 0.0206(13) 0.0072(13)
C12 0.0393(14) 0.0446(14) 0.0434(14) 0.0032(11) 0.0171(11) 0.0033(11)
C14 0.0443(14) 0.0482(15) 0.0437(14) 0.0010(12) 0.0122(12) -0.0022(12)
C15 0.0606(18) 0.0555(17) 0.0460(16) 0.0159(15) 0.0146(14) 0.0029(14)
C16 0.091(3) 0.0475(16) 0.0604(19) 0.0198(18) 0.0333(18) 0.0173(15)
C17 0.078(2) 0.0364(15) 0.070(2) -0.0036(14) 0.0391(18) 0.0047(13)
C18 0.0486(14) 0.0379(13) 0.0434(14) -0.0025(11) 0.0248(12) -0.0023(10)
C19 0.0435(13) 0.0338(12) 0.0366(12) 0.0002(10) 0.0186(11) -0.0021(10)

loop_
_atom_type_symbol
_atom_type_description
_atom_type_scat_dispersion_real
_atom_type_scat_dispersion_imag
_atom_type_scat_source
C C 0.0033 0.0016 'International Tables Vol C Tables 4.2.6.8 and 6.1.1.4'
H H 0.0000 0.0000 'International Tables Vol C Tables 4.2.6.8 and 6.1.1.4'
N N 0.0061 0.0033 'International Tables Vol C Tables 4.2.6.8 and 6.1.1.4'
O O 0.0106 0.0060 'International Tables Vol C Tables 4.2.6.8 and 6.1.1.4'
Cu Cu 0.3201 1.2651 'International Tables Vol C Tables 4.2.6.8 and 6.1.1.4'

loop_
_geom_angle_atom_site_label_1
_geom_angle_atom_site_label_2
_geom_angle_atom_site_label_3
_geom_angle_site_symmetry_1
_geom_angle_site_symmetry_3
_geom_angle
_geom_angle_publ_flag
O1 Cu O1 . 3_666 180.00 ?
O1 Cu O2 . . 55.43(7) y
O1 Cu N13 . 3_666 90.91(8) ?
O1 Cu N13 . . 89.09(8) y
O1 Cu N13 3_666 3_666 89.09(8) ?
O1 Cu N13 . 3_666 90.91(8) ?
O2 Cu O2 . 3_666 180.00 ?
O2 Cu N13 . 3_666 93.37(7) ?
O2 Cu O1 . 3_666 124.57(7) ?
O2 Cu N13 . . 86.63(7) y
N13 Cu N13 . 3_666 180.0 ?
C1 O1 Cu . . 106.11(15) y
C1 O2 Cu . . 76.16(15) ?
C12 N11 C18 . . 107.4(2) ?
C12 N11 H11 . . 126.3 ?
C18 N11 H11 . . 126.3 ?
C12 N13 C19 . . 105.3(2) ?
C12 N13 Cu . . 123.39(17) ?
C19 N13 Cu . . 131.26(17) ?
O2 C1 O1 . . 122.2(2) ?
O2 C1 C2A . . 118.1(4) ?
O1 C1 C2A . . 119.7(4) ?
O2 C1 C2B . . 123.3(4) ?
O1 C1 C2B . . 114.2(4) ?
C5A O3A H3 . . 109.4(4) ?
C7 C2A C3A . . 114.2(7) ?
C7 C2A C1 . . 126.4(7) ?
C3A C2A C1 . . 119.2(7) ?
C4A C3A C2A . . 120.9(6) ?
C4A C3A H3A . . 119.5 ?
C2A C3A H3A . . 119.5 ?
C3A C4A C5A . . 118.5(6) ?
C3A C4A H4A . . 120.8 ?
C5A C4A H4A . . 120.8 ?
C6 C5A O3A . . 123.2(5) ?
C6 C5A C4A . . 121.5(5) ?
O3A C5A C4A . . 115.1(5) ?
C5B O3B H3 . . 103.9(4) ?
C3B C2B C7 . . 121.9(7) ?
C3B C2B C1 . . 121.9(7) ?
C7 C2B C1 . . 115.6(6) ?
C4B C3B C2B . . 120.6(6) ?
C4B C3B H3B . . 119.7 ?
C2B C3B H3B . . 119.7 ?
C3B C4B C5B . . 121.0(5) ?
C3B C4B H4B . . 119.5 ?
C5B C4B H4B . . 119.5 ?
O3B C5B C4B . . 117.4(5) ?
O3B C5B C6 . . 123.9(4) ?
C4B C5B C6 . . 118.7(5) ?
C5A C6 C7 . . 119.3(4) ?
C7 C6 C5B . . 119.4(3) ?
C5A C6 H6 . . 120.3 ?
C7 C6 H6 . . 120.3 ?
C5B C6 H6 . . 117.0 ?
C2A C7 C6 . . 125.1(5) ?
C6 C7 C2B . . 118.1(4) ?
C2A C7 H7 . . 117.4 ?
C6 C7 H7 . . 117.4 ?
C2B C7 H7 . . 124.0 ?
N13 C12 N11 . . 113.2(2) ?
N13 C12 H12 . . 123.4 ?
N11 C12 H12 . . 123.4 ?
C15 C14 C19 . . 117.3(3) ?
C15 C14 H14 . . 121.4 ?
C19 C14 H14 . . 121.4 ?
C14 C15 C16 . . 121.8(3) ?
C14 C15 H15 . . 119.1 ?
C16 C15 H15 . . 119.1 ?
C17 C16 C15 . . 121.8(3) ?
C17 C16 H16 . . 119.1 ?
C15 C16 H16 . . 119.1 ?
C16 C17 C18 . . 116.6(3) ?
C16 C17 H17 . . 121.7 ?
C18 C17 H17 . . 121.7 ?
N11 C18 C17 . . 131.9(3) ?
N11 C18 C19 . . 105.6(2) ?
C17 C18 C19 . . 122.6(3) ?
C18 C19 C14 . . 119.9(2) ?
C18 C19 N13 . . 108.6(2) ?
C14 C19 N13 . . 131.5(2) ?

loop_
_geom_bond_atom_site_label_1
_geom_bond_atom_site_label_2
_geom_bond_site_symmetry_2
_geom_bond_distance
_geom_bond_publ_flag
Cu O1 . 1.9619(17) y
Cu O1 3_666 1.9619(17) ?
Cu O2 . 2.618(2) y
Cu O2 3_666 2.618(2) ?
Cu N13 . 1.989(2) y
Cu N13 3_666 1.989(2) ?
O1 C1 . 1.272(3) ?
O2 C1 . 1.250(3) ?
N11 C12 . 1.334(3) ?
N11 C18 . 1.382(3) ?
N11 H11 . 0.8600 ?
N13 C12 . 1.311(3) ?
N13 C19 . 1.398(3) ?
C1 C2A . 1.443(10) ?
C1 C2B . 1.545(10) ?
O3A C5A . 1.383(7) ?
O3A H3 . 0.90 ?
C2A C7 . 1.358(10) ?
C2A C3A . 1.399(11) ?
C3A C4A . 1.396(8) ?
C3A H3A . 0.9300 ?
C4A C5A . 1.402(8) ?
C4A H4A . 0.9300 ?
C5A C6 . 1.264(7) ?
O3B C5B . 1.359(7) ?
O3B H3 . 0.87 ?
C2B C3B . 1.381(11) ?
C2B C7 . 1.408(10) ?
C3B C4B . 1.369(8) ?
C3B H3B . 0.9300 ?
C4B C5B . 1.371(8) ?
C4B H4B . 0.9300 ?
C5B C6 . 1.485(6) ?
C6 C7 . 1.380(4) ?
C6 H6 . 0.9300 ?
C7 H7 . 0.9300 ?
C12 H12 . 0.9300 ?
C14 C15 . 1.378(4) ?
C14 C19 . 1.393(4) ?
C14 H14 . 0.9300 ?
C15 C16 . 1.384(5) ?
C15 H15 . 0.9300 ?
C16 C17 . 1.370(5) ?
C16 H16 . 0.9300 ?
C17 C18 . 1.384(4) ?
C17 H17 . 0.9300 ?
C18 C19 . 1.391(4) ?

loop_
_geom_hbond_atom_site_label_D
_geom_hbond_atom_site_label_H
_geom_hbond_atom_site_label_A
_geom_hbond_site_symmetry_A
_geom_hbond_distance_DH
_geom_hbond_distance_HA
_geom_hbond_distance_DA
_geom_hbond_angle_DHA
_geom_hbond_publ_flag
O3A H3 O2 2_556 0.90 1.77 2.639(4) 160 y
O3B H3 O2 2_556 0.87 1.77 2.589(5) 154 y
N11 H11 O3A 3_566 0.86 2.03 2.767(5) 144 y
N11 H11 O3B 3_566 0.86 2.09 2.910(5) 160 y
